data_4323158
loop_
_publ_author_name
'Jesper Bendix'
'Anders B\/ogevig'

_publ_section_title
;
 Synthesis and Characterization of a Stable trans-Dioxo Tungsten(IV)
 Complex and Series of Mono-Oxo Molybdenum(IV) and Tungsten(IV) Complexes.
 Structural and Electronic Effects of \p-Bonding in
 trans-[M(O)(X)(dppe)2]+/0 Systems
;
_journal_name_full 'Inorganic Chemistry'
_journal_page_first 5992
_journal_page_last 6001
_journal_paper_doi 10.1021/ic980342u
_journal_volume 37
_journal_year 1998
_chemical_formula_sum 'C52 H49 Cl O6 P4 W'
_chemical_formula_weight 1113.09
_chemical_name_systematic
; 
trans-hydroxooxo-bis(diphenylphosphinoethane)tungsten(IV)perchlorate.
;
_space_group_IT_number 14
_symmetry_cell_setting monoclinic
_symmetry_space_group_name_Hall '-P 2yn'
_symmetry_space_group_name_H-M 'P 1 21/n 1'
_atom_sites_solution_hydrogens geom
_atom_sites_solution_primary direct
_atom_sites_solution_secondary difmap
_audit_creation_method SHELXL-97
_audit_update_record
;
98-03-15   edited for submission to Inorg. Chem. These data pertains to the 
compound labeled 12 in the manuscript.
;
_cell_angle_alpha 90.00
_cell_angle_beta 102.256(18)
_cell_angle_gamma 90.00
_cell_formula_units_Z 4
_cell_length_a 16.864(3)
_cell_length_b 16.639(4)
_cell_length_c 17.114(4)
_cell_measurement_temperature 122(2)
_cell_volume 4692.7(18)
_computing_structure_refinement 'SHELXL-97 (Sheldrick, 1997)'
_computing_structure_solution 'SHELXS-97 (Sheldrick, 1990)'
_diffrn_ambient_temperature 122(2)
_diffrn_measured_fraction_theta_full 0.984
_diffrn_measured_fraction_theta_max 0.984
_diffrn_radiation_monochromator graphite
_diffrn_radiation_source 'fine-focus sealed tube'
_diffrn_radiation_type MoK\a
_diffrn_radiation_wavelength 0.71073
_diffrn_reflns_av_R_equivalents 0.0000
_diffrn_reflns_av_sigmaI/netI 0.0346
_diffrn_reflns_limit_h_max 25
_diffrn_reflns_limit_h_min -25
_diffrn_reflns_limit_k_max 25
_diffrn_reflns_limit_k_min 0
_diffrn_reflns_limit_l_max 26
_diffrn_reflns_limit_l_min 0
_diffrn_reflns_number 17389
_diffrn_reflns_theta_full 32.96
_diffrn_reflns_theta_max 32.96
_diffrn_reflns_theta_min 1.73
_exptl_absorpt_coefficient_mu 2.706
_exptl_crystal_density_diffrn 1.576
_exptl_crystal_density_method 'not measured'
_exptl_crystal_F_000 2240
_refine_diff_density_max 1.746
_refine_diff_density_min -2.335
_refine_diff_density_rms 0.099
_refine_ls_extinction_method none
_refine_ls_goodness_of_fit_ref 1.071
_refine_ls_hydrogen_treatment mixed
_refine_ls_matrix_type full
_refine_ls_number_parameters 581
_refine_ls_number_reflns 17389
_refine_ls_number_restraints 0
_refine_ls_restrained_S_all 1.071
_refine_ls_R_factor_all 0.0358
_refine_ls_R_factor_gt 0.0278
_refine_ls_shift/su_max 0.656
_refine_ls_shift/su_mean 0.011
_refine_ls_structure_factor_coef Fsqd
_refine_ls_weighting_details 'w=1/[\s^2^(Fo^2^)+(0.0147P)^2^+4.6308P] where P=(Fo^2^+2Fc^2^)/3'
_refine_ls_weighting_scheme calc
_refine_ls_wR_factor_gt 0.0587
_refine_ls_wR_factor_ref 0.0622
_reflns_number_gt 15295
_reflns_number_total 17389
_reflns_threshold_expression >2sigma(I)
_cod_data_source_file ic980342u_3.cif
_cod_data_source_block fh465
_cod_depositor_comments
;
The following automatic conversions were performed:

'_refine_ls_weighting_scheme' value 'calc
w=1/[\s^2^(Fo^2^)+(0.0147P)^2^+4.6308P] where P=(Fo^2^+2Fc^2^)/3' was
changed to 'calc'. New tag '_refine_ls_weighting_details' was
created. The value of the new tag was set to
'w=1/[\s^2^(Fo^2^)+(0.0147P)^2^+4.6308P] where P=(Fo^2^+2Fc^2^)/3'.

Automatic conversion script
Id: cif_fix_values 3143 2015-03-26 13:38:13Z robertas 
;
_cod_original_cell_volume 4692.5(18)
_cod_database_code 4323158

loop_
_symmetry_equiv_pos_as_xyz
'x, y, z'
'x+1/2, -y+1/2, z+1/2'
'-x, -y, -z'
'-x-1/2, y-1/2, -z-1/2'

loop_
_atom_site_label
_atom_site_type_symbol
_atom_site_fract_x
_atom_site_fract_y
_atom_site_fract_z
_atom_site_U_iso_or_equiv
_atom_site_adp_type
_atom_site_occupancy
_atom_site_calc_flag
_atom_site_refinement_flags
_atom_site_disorder_assembly
_atom_site_disorder_group
W1 W 0.278069(4) 0.175769(4) 0.009047(4) 0.01284(2) Uani 1 d . . .
P1 P 0.20083(3) 0.04518(3) -0.00793(3) 0.01452(8) Uani 1 d . . .
P2 P 0.18130(3) 0.19939(3) -0.12297(3) 0.01517(8) Uani 1 d . . .
P3 P 0.36016(3) 0.15331(3) 0.14808(3) 0.01461(8) Uani 1 d . . .
P4 P 0.35174(3) 0.30876(3) 0.03404(3) 0.01388(8) Uani 1 d . . .
O1 O 0.36259(8) 0.14111(8) -0.02646(8) 0.0173(2) Uani 1 d . . .
O2 O 0.18603(9) 0.21459(9) 0.04681(9) 0.0167(3) Uani 1 d . . .
H1 H 0.158(2) 0.236(2) 0.065(2) 0.065(13) Uiso 1 d . . .
C1 C 0.11210(12) 0.05399(12) -0.09259(12) 0.0194(3) Uani 1 d . . .
H1A H 0.1241 0.0253 -0.1394 0.023 Uiso 1 calc R . .
H1B H 0.0648 0.0275 -0.0778 0.023 Uiso 1 calc R . .
C11A C 0.24715(12) -0.04734(11) -0.03271(12) 0.0174(3) Uani 1 d . . .
C12A C 0.20344(14) -0.11944(12) -0.03803(13) 0.0239(4) Uani 1 d . . .
H12A H 0.1514 -0.1204 -0.0250 0.029 Uiso 1 calc R . .
C13A C 0.23586(16) -0.18962(13) -0.06223(15) 0.0281(5) Uani 1 d . . .
H13A H 0.2060 -0.2384 -0.0657 0.034 Uiso 1 calc R . .
C14A C 0.31137(17) -0.18847(14) -0.08115(18) 0.0348(5) Uani 1 d . . .
H14A H 0.3340 -0.2366 -0.0968 0.042 Uiso 1 calc R . .
C15A C 0.35442(16) -0.11675(16) -0.0773(2) 0.0420(7) Uani 1 d . . .
H15A H 0.4059 -0.1159 -0.0915 0.050 Uiso 1 calc R . .
C16A C 0.32240(14) -0.04612(14) -0.05273(17) 0.0302(5) Uani 1 d . . .
H16A H 0.3522 0.0027 -0.0498 0.036 Uiso 1 calc R . .
C11B C 0.15725(12) 0.02057(12) 0.07764(11) 0.0177(3) Uani 1 d . . .
C12B C 0.08811(12) 0.06123(13) 0.08868(13) 0.0225(4) Uani 1 d . . .
H12B H 0.0599 0.0957 0.0478 0.027 Uiso 1 calc R . .
C13B C 0.06023(14) 0.05181(15) 0.15876(14) 0.0282(5) Uani 1 d . . .
H13B H 0.0135 0.0802 0.1662 0.034 Uiso 1 calc R . .
C14B C 0.10087(16) 0.00066(16) 0.21800(14) 0.0333(5) Uani 1 d . . .
H14B H 0.0818 -0.0059 0.2660 0.040 Uiso 1 calc R . .
C15B C 0.16928(17) -0.04094(15) 0.20763(14) 0.0312(5) Uani 1 d . . .
H15B H 0.1967 -0.0762 0.2481 0.037 Uiso 1 calc R . .
C16B C 0.19751(14) -0.03055(13) 0.13741(13) 0.0238(4) Uani 1 d . . .
H16B H 0.2446 -0.0586 0.1303 0.029 Uiso 1 calc R . .
C2 C 0.09007(11) 0.14116(12) -0.11593(12) 0.0192(3) Uani 1 d . . .
H2A H 0.0636 0.1660 -0.0755 0.023 Uiso 1 calc R . .
H2B H 0.0511 0.1424 -0.1681 0.023 Uiso 1 calc R . .
C21A C 0.21277(12) 0.16222(11) -0.21147(11) 0.0176(3) Uani 1 d . . .
C22A C 0.29306(13) 0.17445(13) -0.21822(13) 0.0229(4) Uani 1 d . . .
H22A H 0.3304 0.1993 -0.1758 0.027 Uiso 1 calc R . .
C23A C 0.31850(15) 0.15036(15) -0.28677(14) 0.0272(4) Uani 1 d . . .
H23A H 0.3727 0.1602 -0.2916 0.033 Uiso 1 calc R . .
C24A C 0.26505(16) 0.11205(14) -0.34800(13) 0.0276(4) Uani 1 d . . .
H24A H 0.2828 0.0953 -0.3945 0.033 Uiso 1 calc R . .
C25A C 0.18579(16) 0.09819(14) -0.34148(13) 0.0285(5) Uani 1 d . . .
H25A H 0.1494 0.0712 -0.3833 0.034 Uiso 1 calc R . .
C26A C 0.15906(14) 0.12364(13) -0.27386(12) 0.0233(4) Uani 1 d . . .
H26A H 0.1043 0.1148 -0.2701 0.028 Uiso 1 calc R . .
C21B C 0.14034(12) 0.29900(12) -0.15009(12) 0.0200(4) Uani 1 d . . .
C22B C 0.08319(15) 0.33150(14) -0.11019(15) 0.0283(4) Uani 1 d . . .
H22B H 0.0625 0.2997 -0.0729 0.034 Uiso 1 calc R . .
C23B C 0.05668(16) 0.41034(16) -0.12514(17) 0.0358(6) Uani 1 d . . .
H23B H 0.0175 0.4320 -0.0984 0.043 Uiso 1 calc R . .
C24B C 0.08703(16) 0.45736(15) -0.17865(19) 0.0387(6) Uani 1 d . . .
H24B H 0.0695 0.5115 -0.1879 0.046 Uiso 1 calc R . .
C25B C 0.14253(17) 0.42571(15) -0.21846(19) 0.0375(6) Uani 1 d . . .
H25B H 0.1629 0.4580 -0.2556 0.045 Uiso 1 calc R . .
C26B C 0.16924(15) 0.34656(14) -0.20473(16) 0.0289(5) Uani 1 d . . .
H26B H 0.2073 0.3251 -0.2328 0.035 Uiso 1 calc R . .
C3 C 0.45272(11) 0.21354(11) 0.15231(12) 0.0176(3) Uani 1 d . . .
H3A H 0.4864 0.2122 0.2072 0.021 Uiso 1 calc R . .
H3B H 0.4849 0.1902 0.1157 0.021 Uiso 1 calc R . .
C31A C 0.31739(12) 0.18983(11) 0.23034(11) 0.0173(3) Uani 1 d . . .
C32A C 0.23403(14) 0.18449(15) 0.22419(13) 0.0260(4) Uani 1 d . . .
H32A H 0.2012 0.1585 0.1794 0.031 Uiso 1 calc R . .
C33A C 0.19840(15) 0.21703(16) 0.28333(14) 0.0302(5) Uani 1 d . . .
H33A H 0.1413 0.2139 0.2782 0.036 Uiso 1 calc R . .
C34A C 0.24560(15) 0.25385(14) 0.34932(13) 0.0271(4) Uani 1 d . . .
H34A H 0.2209 0.2771 0.3890 0.033 Uiso 1 calc R . .
C35A C 0.32907(15) 0.25688(14) 0.35767(13) 0.0274(4) Uani 1 d . . .
H35A H 0.3618 0.2805 0.4040 0.033 Uiso 1 calc R . .
C36A C 0.36501(14) 0.22539(14) 0.29840(12) 0.0238(4) Uani 1 d . . .
H36A H 0.4222 0.2280 0.3042 0.029 Uiso 1 calc R . .
C31B C 0.39871(12) 0.05286(12) 0.17506(12) 0.0203(4) Uani 1 d . . .
C32B C 0.44320(15) 0.01398(13) 0.12649(14) 0.0273(4) Uani 1 d . . .
H32B H 0.4555 0.0413 0.0818 0.033 Uiso 1 calc R . .
C33B C 0.46986(18) -0.06493(15) 0.14310(17) 0.0365(6) Uani 1 d . . .
H33B H 0.5011 -0.0909 0.1104 0.044 Uiso 1 calc R . .
C34B C 0.45060(17) -0.10522(14) 0.20752(17) 0.0364(6) Uani 1 d . . .
H34B H 0.4681 -0.1591 0.2185 0.044 Uiso 1 calc R . .
C35B C 0.40603(17) -0.06718(14) 0.25572(16) 0.0352(6) Uani 1 d . . .
H35B H 0.3927 -0.0952 0.2996 0.042 Uiso 1 calc R . .
C36B C 0.38054(14) 0.01188(13) 0.24041(14) 0.0259(4) Uani 1 d . . .
H36B H 0.3508 0.0380 0.2744 0.031 Uiso 1 calc R . .
C4 C 0.43056(12) 0.30092(12) 0.12814(12) 0.0183(3) Uani 1 d . . .
H4A H 0.4800 0.3296 0.1211 0.022 Uiso 1 calc R . .
H4B H 0.4105 0.3278 0.1718 0.022 Uiso 1 calc R . .
C41A C 0.40865(12) 0.32817(12) -0.04296(12) 0.0181(3) Uani 1 d . . .
C42A C 0.37422(15) 0.37535(15) -0.10892(14) 0.0273(4) Uani 1 d . . .
H42A H 0.3242 0.4022 -0.1105 0.033 Uiso 1 calc R . .
C43A C 0.41362(18) 0.38284(18) -0.17250(16) 0.0379(6) Uani 1 d . . .
H43A H 0.3905 0.4152 -0.2173 0.046 Uiso 1 calc R . .
C44A C 0.48622(18) 0.34330(17) -0.17055(16) 0.0364(6) Uani 1 d . . .
H44A H 0.5123 0.3478 -0.2144 0.044 Uiso 1 calc R . .
C45A C 0.52095(15) 0.29715(15) -0.10474(16) 0.0304(5) Uani 1 d . . .
H45A H 0.5714 0.2709 -0.1029 0.036 Uiso 1 calc R . .
C46A C 0.48203(14) 0.28935(14) -0.04172(14) 0.0251(4) Uani 1 d . . .
H46A H 0.5056 0.2571 0.0030 0.030 Uiso 1 calc R . .
C41B C 0.30314(12) 0.40396(11) 0.04612(12) 0.0181(3) Uani 1 d . . .
C42B C 0.22131(14) 0.40647(14) 0.04762(16) 0.0288(5) Uani 1 d . . .
H42B H 0.1905 0.3582 0.0417 0.035 Uiso 1 calc R . .
C43B C 0.18392(16) 0.47952(15) 0.05775(18) 0.0355(6) Uani 1 d . . .
H43B H 0.1278 0.4807 0.0586 0.043 Uiso 1 calc R . .
C44B C 0.22781(16) 0.54978(14) 0.06642(15) 0.0307(5) Uani 1 d . . .
H44B H 0.2020 0.5994 0.0729 0.037 Uiso 1 calc R . .
C45B C 0.30954(17) 0.54803(13) 0.06572(16) 0.0321(5) Uani 1 d . . .
H45B H 0.3401 0.5965 0.0726 0.038 Uiso 1 calc R . .
C46B C 0.34748(14) 0.47576(13) 0.05506(15) 0.0262(4) Uani 1 d . . .
H46B H 0.4035 0.4751 0.0538 0.031 Uiso 1 calc R . .
Cl1 Cl -0.01525(3) 0.27719(4) 0.08173(4) 0.03003(11) Uani 1 d . . .
O3 O -0.02616(11) 0.21834(12) 0.01855(11) 0.0353(4) Uani 1 d . . .
O4 O -0.07169(17) 0.34071(15) 0.06153(16) 0.0584(7) Uani 1 d . . .
O5 O -0.02602(17) 0.24088(16) 0.15398(14) 0.0596(7) Uani 1 d . . .
O6 O 0.06697(14) 0.30549(18) 0.09416(19) 0.0722(10) Uani 1 d . . .

loop_
_atom_site_aniso_label
_atom_site_aniso_U_11
_atom_site_aniso_U_22
_atom_site_aniso_U_33
_atom_site_aniso_U_23
_atom_site_aniso_U_13
_atom_site_aniso_U_12
W1 0.01264(3) 0.01211(3) 0.01338(3) -0.00001(2) 0.00192(2) -0.00187(2)
P1 0.01485(19) 0.01360(19) 0.0155(2) -0.00148(15) 0.00412(16) -0.00269(15)
P2 0.0139(2) 0.0158(2) 0.0152(2) 0.00010(16) 0.00159(16) -0.00012(16)
P3 0.0143(2) 0.01388(19) 0.0150(2) 0.00055(15) 0.00149(16) -0.00088(15)
P4 0.01287(19) 0.01253(19) 0.0163(2) -0.00026(15) 0.00331(15) -0.00142(14)
O1 0.0166(6) 0.0150(6) 0.0214(6) -0.0012(5) 0.0067(5) 0.0001(5)
O2 0.0147(6) 0.0167(6) 0.0201(6) -0.0026(5) 0.0066(5) 0.0011(5)
C1 0.0175(8) 0.0198(8) 0.0197(8) -0.0023(7) 0.0011(7) -0.0065(7)
C11A 0.0200(8) 0.0143(8) 0.0185(8) -0.0018(6) 0.0054(7) -0.0017(6)
C12A 0.0314(11) 0.0170(9) 0.0261(10) -0.0029(7) 0.0122(8) -0.0044(8)
C13A 0.0383(12) 0.0161(9) 0.0312(11) -0.0056(8) 0.0099(9) -0.0049(8)
C14A 0.0367(13) 0.0203(10) 0.0484(15) -0.0115(10) 0.0117(11) 0.0026(9)
C15A 0.0280(12) 0.0285(12) 0.074(2) -0.0211(13) 0.0213(13) -0.0018(10)
C16A 0.0228(10) 0.0220(10) 0.0477(14) -0.0118(9) 0.0115(10) -0.0032(8)
C11B 0.0184(8) 0.0173(8) 0.0181(8) -0.0026(6) 0.0056(6) -0.0074(6)
C12B 0.0180(9) 0.0268(10) 0.0242(9) -0.0059(8) 0.0079(7) -0.0078(7)
C13B 0.0232(10) 0.0362(12) 0.0285(11) -0.0132(9) 0.0130(8) -0.0138(9)
C14B 0.0395(13) 0.0417(13) 0.0226(10) -0.0103(9) 0.0151(9) -0.0216(11)
C15B 0.0442(14) 0.0301(11) 0.0200(10) 0.0015(8) 0.0082(9) -0.0094(10)
C16B 0.0299(10) 0.0209(9) 0.0212(9) -0.0020(7) 0.0068(8) -0.0056(8)
C2 0.0141(8) 0.0223(9) 0.0201(9) -0.0002(7) 0.0014(6) -0.0017(7)
C21A 0.0205(8) 0.0167(8) 0.0147(8) -0.0001(6) 0.0020(6) -0.0001(6)
C22A 0.0230(9) 0.0255(9) 0.0210(9) 0.0003(7) 0.0064(7) -0.0020(8)
C23A 0.0289(11) 0.0296(11) 0.0262(10) 0.0030(8) 0.0129(9) 0.0022(9)
C24A 0.0411(13) 0.0233(10) 0.0208(9) 0.0004(8) 0.0120(9) 0.0057(9)
C25A 0.0412(13) 0.0243(10) 0.0191(9) -0.0042(8) 0.0045(9) -0.0030(9)
C26A 0.0263(10) 0.0241(9) 0.0189(9) -0.0012(7) 0.0035(7) -0.0030(8)
C21B 0.0176(8) 0.0196(8) 0.0205(9) 0.0013(7) -0.0011(7) 0.0015(7)
C22B 0.0280(11) 0.0249(10) 0.0308(11) 0.0014(8) 0.0039(9) 0.0086(8)
C23B 0.0311(12) 0.0300(12) 0.0442(14) -0.0006(10) 0.0029(11) 0.0139(10)
C24B 0.0304(12) 0.0212(11) 0.0576(17) 0.0048(11) -0.0060(11) 0.0053(9)
C25B 0.0346(13) 0.0234(11) 0.0524(16) 0.0120(11) 0.0047(11) -0.0002(9)
C26B 0.0272(11) 0.0222(10) 0.0369(12) 0.0069(9) 0.0058(9) 0.0000(8)
C3 0.0143(8) 0.0172(8) 0.0202(8) 0.0019(6) 0.0013(6) -0.0008(6)
C31A 0.0193(8) 0.0172(8) 0.0149(8) 0.0003(6) 0.0023(6) -0.0017(6)
C32A 0.0237(10) 0.0367(12) 0.0180(9) -0.0064(8) 0.0057(7) -0.0078(9)
C33A 0.0244(10) 0.0447(14) 0.0238(10) -0.0056(9) 0.0104(8) -0.0050(9)
C34A 0.0373(12) 0.0261(10) 0.0202(9) -0.0039(8) 0.0110(9) -0.0014(9)
C35A 0.0342(12) 0.0276(10) 0.0189(9) -0.0057(8) 0.0027(8) -0.0036(9)
C36A 0.0236(10) 0.0276(10) 0.0183(9) -0.0033(7) -0.0003(7) -0.0013(8)
C31B 0.0210(9) 0.0155(8) 0.0215(9) 0.0013(7) -0.0022(7) -0.0010(7)
C32B 0.0315(11) 0.0207(10) 0.0270(10) -0.0010(8) 0.0005(8) 0.0054(8)
C33B 0.0429(14) 0.0236(11) 0.0380(13) -0.0053(9) -0.0027(11) 0.0114(10)
C34B 0.0407(14) 0.0166(9) 0.0423(14) 0.0007(9) -0.0127(11) 0.0029(9)
C35B 0.0393(13) 0.0214(10) 0.0380(13) 0.0115(9) -0.0074(11) -0.0044(9)
C36B 0.0274(10) 0.0215(9) 0.0265(10) 0.0063(8) 0.0005(8) -0.0022(8)
C4 0.0162(8) 0.0176(8) 0.0197(8) -0.0001(6) 0.0008(6) -0.0041(6)
C41A 0.0194(8) 0.0167(8) 0.0198(8) -0.0011(7) 0.0076(7) -0.0049(7)
C42A 0.0285(11) 0.0312(11) 0.0235(10) 0.0050(8) 0.0083(8) 0.0010(9)
C43A 0.0440(15) 0.0460(15) 0.0271(12) 0.0121(11) 0.0150(11) 0.0035(12)
C44A 0.0441(15) 0.0392(14) 0.0327(12) 0.0030(10) 0.0231(11) -0.0041(11)
C45A 0.0293(11) 0.0289(11) 0.0391(13) 0.0008(9) 0.0213(10) -0.0002(9)
C46A 0.0233(10) 0.0253(10) 0.0299(11) 0.0038(8) 0.0131(8) 0.0009(8)
C41B 0.0209(9) 0.0149(8) 0.0181(8) -0.0010(6) 0.0036(7) 0.0002(6)
C42B 0.0208(10) 0.0196(9) 0.0461(14) -0.0060(9) 0.0074(9) 0.0018(8)
C43B 0.0271(11) 0.0249(11) 0.0537(16) -0.0080(10) 0.0070(11) 0.0076(9)
C44B 0.0388(13) 0.0192(9) 0.0327(12) -0.0046(8) 0.0039(10) 0.0083(9)
C45B 0.0429(14) 0.0145(9) 0.0393(13) -0.0047(8) 0.0099(11) -0.0020(9)
C46B 0.0274(10) 0.0167(9) 0.0359(11) -0.0044(8) 0.0097(9) -0.0057(8)
Cl1 0.0192(2) 0.0402(3) 0.0320(3) -0.0099(2) 0.0084(2) 0.0009(2)
O3 0.0267(8) 0.0440(11) 0.0329(9) -0.0124(8) 0.0014(7) 0.0016(7)
O4 0.0718(17) 0.0475(13) 0.0589(15) 0.0075(11) 0.0209(13) 0.0310(12)
O5 0.0783(18) 0.0689(17) 0.0365(12) 0.0064(11) 0.0235(12) 0.0245(14)
O6 0.0323(11) 0.093(2) 0.099(2) -0.0697(17) 0.0320(13) -0.0247(12)

loop_
_atom_type_symbol
_atom_type_description
_atom_type_scat_dispersion_real
_atom_type_scat_dispersion_imag
_atom_type_scat_source
C C 0.0033 0.0016 'International Tables Vol C Tables 4.2.6.8 and 6.1.1.4'
H H 0.0000 0.0000 'International Tables Vol C Tables 4.2.6.8 and 6.1.1.4'
O O 0.0106 0.0060 'International Tables Vol C Tables 4.2.6.8 and 6.1.1.4'
P P 0.1023 0.0942 'International Tables Vol C Tables 4.2.6.8 and 6.1.1.4'
W W -0.8490 6.8722 'International Tables Vol C Tables 4.2.6.8 and 6.1.1.4'
Cl Cl 0.1484 0.1585 'International Tables Vol C Tables 4.2.6.8 and 6.1.1.4'

loop_
_geom_angle_atom_site_label_1
_geom_angle_atom_site_label_2
_geom_angle_atom_site_label_3
_geom_angle
_geom_angle_site_symmetry_1
_geom_angle_site_symmetry_3
_geom_angle_publ_flag
O1 W1 O2 179.29(6) . . y
O1 W1 P3 87.39(5) . . y
O2 W1 P3 93.08(5) . . y
O1 W1 P1 96.57(5) . . y
O2 W1 P1 83.89(5) . . y
P3 W1 P1 98.535(19) . . y
O1 W1 P2 99.16(5) . . y
O2 W1 P2 80.39(5) . . y
P3 W1 P2 173.220(16) . . y
P1 W1 P2 79.077(19) . . y
O1 W1 P4 86.58(5) . . y
O2 W1 P4 92.98(5) . . y
P3 W1 P4 79.509(19) . . y
P1 W1 P4 176.240(15) . . y
P2 W1 P4 102.502(19) . . y
C11A P1 C11B 105.33(9) . . ?
C11A P1 C1 101.55(9) . . ?
C11B P1 C1 104.47(9) . . ?
C11A P1 W1 121.37(7) . . ?
C11B P1 W1 112.88(6) . . ?
C1 P1 W1 109.50(6) . . ?
C21A P2 C21B 105.07(9) . . ?
C21A P2 C2 105.73(9) . . ?
C21B P2 C2 102.64(9) . . ?
C21A P2 W1 116.49(7) . . ?
C21B P2 W1 120.63(7) . . ?
C2 P2 W1 104.47(7) . . ?
C31B P3 C31A 106.86(9) . . ?
C31B P3 C3 103.63(9) . . ?
C31A P3 C3 105.06(9) . . ?
C31B P3 W1 118.21(7) . . ?
C31A P3 W1 117.01(7) . . ?
C3 P3 W1 104.36(7) . . ?
C41B P4 C41A 104.38(9) . . ?
C41B P4 C4 102.66(9) . . ?
C41A P4 C4 104.46(9) . . ?
C41B P4 W1 124.42(7) . . ?
C41A P4 W1 110.43(6) . . ?
C4 P4 W1 108.65(6) . . ?
C2 C1 P1 112.96(13) . . ?
C16A C11A C12A 119.63(19) . . ?
C16A C11A P1 120.53(15) . . ?
C12A C11A P1 119.63(15) . . ?
C13A C12A C11A 120.3(2) . . ?
C14A C13A C12A 120.0(2) . . ?
C13A C14A C15A 120.0(2) . . ?
C14A C15A C16A 120.4(2) . . ?
C11A C16A C15A 119.8(2) . . ?
C16B C11B C12B 119.24(19) . . ?
C16B C11B P1 120.79(16) . . ?
C12B C11B P1 119.46(16) . . ?
C13B C12B C11B 120.6(2) . . ?
C12B C13B C14B 119.7(2) . . ?
C13B C14B C15B 120.5(2) . . ?
C14B C15B C16B 119.6(2) . . ?
C11B C16B C15B 120.4(2) . . ?
C1 C2 P2 110.84(13) . . ?
C22A C21A C26A 118.99(19) . . ?
C22A C21A P2 118.61(15) . . ?
C26A C21A P2 122.37(16) . . ?
C23A C22A C21A 120.3(2) . . ?
C24A C23A C22A 120.2(2) . . ?
C25A C24A C23A 120.0(2) . . ?
C24A C25A C26A 120.3(2) . . ?
C25A C26A C21A 120.1(2) . . ?
C26B C21B C22B 118.9(2) . . ?
C26B C21B P2 121.50(17) . . ?
C22B C21B P2 119.37(17) . . ?
C23B C22B C21B 120.1(2) . . ?
C24B C23B C22B 120.4(3) . . ?
C25B C24B C23B 119.9(2) . . ?
C24B C25B C26B 120.5(3) . . ?
C21B C26B C25B 120.2(2) . . ?
C4 C3 P3 110.39(13) . . ?
C32A C31A C36A 118.88(19) . . ?
C32A C31A P3 118.77(15) . . ?
C36A C31A P3 122.32(16) . . ?
C31A C32A C33A 120.4(2) . . ?
C34A C33A C32A 120.3(2) . . ?
C33A C34A C35A 119.8(2) . . ?
C34A C35A C36A 120.1(2) . . ?
C35A C36A C31A 120.3(2) . . ?
C32B C31B C36B 119.2(2) . . ?
C32B C31B P3 119.00(16) . . ?
C36B C31B P3 121.63(17) . . ?
C31B C32B C33B 120.4(2) . . ?
C34B C33B C32B 119.8(3) . . ?
C35B C34B C33B 120.1(2) . . ?
C34B C35B C36B 120.4(2) . . ?
C35B C36B C31B 120.0(2) . . ?
C3 C4 P4 112.79(13) . . ?
C46A C41A C42A 119.27(19) . . ?
C46A C41A P4 120.75(16) . . ?
C42A C41A P4 119.57(16) . . ?
C43A C42A C41A 119.7(2) . . ?
C44A C43A C42A 120.3(2) . . ?
C43A C44A C45A 120.1(2) . . ?
C46A C45A C44A 119.8(2) . . ?
C45A C46A C41A 120.8(2) . . ?
C42B C41B C46B 118.87(19) . . ?
C42B C41B P4 120.24(15) . . ?
C46B C41B P4 120.89(16) . . ?
C41B C42B C43B 120.4(2) . . ?
C44B C43B C42B 120.4(2) . . ?
C43B C44B C45B 119.8(2) . . ?
C44B C45B C46B 120.4(2) . . ?
C45B C46B C41B 120.1(2) . . ?
O4 Cl1 O5 109.04(15) . . ?
O4 Cl1 O6 111.67(19) . . ?
O5 Cl1 O6 107.93(19) . . ?
O4 Cl1 O3 110.61(14) . . ?
O5 Cl1 O3 110.13(15) . . ?
O6 Cl1 O3 107.42(12) . . ?

loop_
_geom_bond_atom_site_label_1
_geom_bond_atom_site_label_2
_geom_bond_distance
_geom_bond_site_symmetry_2
_geom_bond_publ_flag
W1 O1 1.7610(14) . y
W1 O2 1.9157(14) . y
W1 P3 2.5137(8) . y
W1 P1 2.5182(6) . y
W1 P2 2.5212(8) . y
W1 P4 2.5292(7) . y
P1 C11A 1.817(2) . ?
P1 C11B 1.819(2) . ?
P1 C1 1.854(2) . ?
P2 C21A 1.816(2) . ?
P2 C21B 1.818(2) . ?
P2 C2 1.844(2) . ?
P3 C31B 1.817(2) . ?
P3 C31A 1.817(2) . ?
P3 C3 1.8434(19) . ?
P4 C41B 1.815(2) . ?
P4 C41A 1.816(2) . ?
P4 C4 1.862(2) . ?
C1 C2 1.529(3) . ?
C11A C16A 1.383(3) . ?
C11A C12A 1.401(3) . ?
C12A C13A 1.389(3) . ?
C13A C14A 1.379(4) . ?
C14A C15A 1.391(4) . ?
C15A C16A 1.395(3) . ?
C11B C16B 1.391(3) . ?
C11B C12B 1.395(3) . ?
C12B C13B 1.387(3) . ?
C13B C14B 1.388(4) . ?
C14B C15B 1.389(4) . ?
C15B C16B 1.394(3) . ?
C21A C22A 1.398(3) . ?
C21A C26A 1.401(3) . ?
C22A C23A 1.391(3) . ?
C23A C24A 1.384(3) . ?
C24A C25A 1.384(4) . ?
C25A C26A 1.394(3) . ?
C21B C26B 1.390(3) . ?
C21B C22B 1.403(3) . ?
C22B C23B 1.392(3) . ?
C23B C24B 1.383(4) . ?
C24B C25B 1.374(4) . ?
C25B C26B 1.396(3) . ?
C3 C4 1.536(3) . ?
C31A C32A 1.390(3) . ?
C31A C36A 1.398(3) . ?
C32A C33A 1.392(3) . ?
C33A C34A 1.379(3) . ?
C34A C35A 1.385(3) . ?
C35A C36A 1.390(3) . ?
C31B C32B 1.392(3) . ?
C31B C36B 1.398(3) . ?
C32B C33B 1.397(3) . ?
C33B C34B 1.386(4) . ?
C34B C35B 1.382(4) . ?
C35B C36B 1.391(3) . ?
C41A C46A 1.392(3) . ?
C41A C42A 1.396(3) . ?
C42A C43A 1.396(3) . ?
C43A C44A 1.384(4) . ?
C44A C45A 1.386(4) . ?
C45A C46A 1.383(3) . ?
C41B C42B 1.386(3) . ?
C41B C46B 1.400(3) . ?
C42B C43B 1.397(3) . ?
C43B C44B 1.375(4) . ?
C44B C45B 1.381(4) . ?
C45B C46B 1.392(3) . ?
Cl1 O4 1.415(2) . ?
Cl1 O5 1.422(2) . ?
Cl1 O6 1.437(2) . ?
Cl1 O3 1.4412(19) . ?
